data_7120880
loop_
_publ_author_name
'Ara, I.'
'Garc\'ia-Monforte, M. A.'
'Gonz\'alez, R.'
'Falvello, L. R.'
'Tom\'as, M.'

_publ_section_title
;
 A route to small clusters: a twisted half-hexagram-shaped M4(OH)4 cluster
 and its capacity for hosting closed-shell metals
;
_journal_name_full 'Chemical Communications'
_journal_paper_doi 10.1039/C7CC07712B
_journal_year 2017
_chemical_formula_moiety
;
C48 H4 Ag2 Cl40 O4 Pt4, 2(C6 H6), 4(H2 O)
;
_chemical_formula_sum 'C60 H24 Ag2 Cl40 O8 Pt4'
_chemical_formula_weight 3286.89
_chemical_name_common 'local reference Estr. 1031 "Pt4Ag2"'
_chemical_name_systematic 'Compound 2'
_space_group_crystal_system orthorhombic
_space_group_IT_number 56
_space_group_name_Hall '-P 2ab 2ac'
_space_group_name_H-M_alt 'P c c n'
_symmetry_space_group_name_Hall '-P 2ab 2ac'
_symmetry_space_group_name_H-M 'P c c n'
_atom_sites_solution_hydrogens geom
_atom_sites_solution_primary iterative
_atom_sites_solution_secondary difmap
_audit_creation_method SHELXL-2014/7
_audit_update_record
;
2016-03-09 deposited with the CCDC.
2017-11-13 downloaded from the CCDC.
;
_cell_angle_alpha 90
_cell_angle_beta 90
_cell_angle_gamma 90
_cell_formula_units_Z 4
_cell_length_a 16.8782(5)
_cell_length_b 17.9950(7)
_cell_length_c 31.0107(8)
_cell_measurement_reflns_used 4390
_cell_measurement_temperature 150(1)
_cell_measurement_theta_max 26.6660
_cell_measurement_theta_min 2.6420
_cell_volume 9418.7(5)
_computing_cell_refinement
;
CrysAlisPro, Agilent Technologies,
Version 1.171.37.35 (release 13-08-2014 CrysAlis171 .NET)
(compiled Aug 13 2014,18:06:01)
;
_computing_data_collection
;
CrysAlisPro, Agilent Technologies,
Version 1.171.37.35 (release 13-08-2014 CrysAlis171 .NET)
(compiled Aug 13 2014,18:06:01)
;
_computing_data_reduction
;
CrysAlisPro, Agilent Technologies,
Version 1.171.37.35 (release 13-08-2014 CrysAlis171 .NET)
(compiled Aug 13 2014,18:06:01)
;
_computing_molecular_graphics
;
Diamond v3.2k
Brandenburg, K. (2006). <i>DIAMOND</i>. Crystal Impact GbR, Bonn, Germany. 
;
_computing_publication_material 'SHELXL-2014/7 (Sheldrick, 2014)'
_computing_structure_refinement 'SHELXL-2014/7 (Sheldrick, 2014)'
_computing_structure_solution
;
Sheldrick, G. M. (2015). Acta Cryst. A71, 3-8.
;
_diffrn_ambient_temperature 150(1)
_diffrn_detector 'CCD plate'
_diffrn_detector_area_resol_mean 16.0655
_diffrn_detector_type Sapphire3
_diffrn_measured_fraction_theta_full 0.907
_diffrn_measured_fraction_theta_max 0.880
_diffrn_measurement_device 'four-circle diffractometer'
_diffrn_measurement_device_type 'Xcalibur, Sapphire3'
_diffrn_measurement_method '\w scans'
_diffrn_radiation_monochromator graphite
_diffrn_radiation_probe x-ray
_diffrn_radiation_type 'Mo K\a'
_diffrn_radiation_wavelength 0.71073
_diffrn_reflns_av_R_equivalents 0.1394
_diffrn_reflns_av_unetI/netI 0.2335
_diffrn_reflns_Laue_measured_fraction_full 0.907
_diffrn_reflns_Laue_measured_fraction_max 0.880
_diffrn_reflns_limit_h_max 21
_diffrn_reflns_limit_h_min -21
_diffrn_reflns_limit_k_max 23
_diffrn_reflns_limit_k_min -23
_diffrn_reflns_limit_l_max 39
_diffrn_reflns_limit_l_min -37
_diffrn_reflns_number 31555
_diffrn_reflns_point_group_measured_fraction_full 0.907
_diffrn_reflns_point_group_measured_fraction_max 0.880
_diffrn_reflns_theta_full 25.000
_diffrn_reflns_theta_max 27.499
_diffrn_reflns_theta_min 4.169
_diffrn_source 'Enhance (Mo) X-ray Source'
_exptl_absorpt_coefficient_mu 7.509
_exptl_absorpt_correction_T_max 0.817
_exptl_absorpt_correction_T_min 0.470
_exptl_absorpt_correction_type analytical
_exptl_absorpt_process_details
;
CrysAlisPro, Agilent Technologies,
Version 1.171.37.35 (release 13-08-2014 CrysAlis171 .NET)
(compiled Aug 13 2014,18:06:01)
Analytical numeric absorption correction using a multifaceted crystal
            model based on expressions derived by R.C. Clark & J.S. Reid.
(Clark, R. C. & Reid, J. S. (1995). Acta Cryst. A51, 887-897)
Multi-scan absorption correction using spherical harmonics,
 implemented in SCALE3 ABSPACK scaling algorithm.
;
_exptl_crystal_colour yellow
_exptl_crystal_density_diffrn 2.318
_exptl_crystal_description lath
_exptl_crystal_F_000 6136
_exptl_crystal_recrystallization_method 'from the reaction mixture'
_exptl_crystal_size_max 0.122
_exptl_crystal_size_mid 0.045
_exptl_crystal_size_min 0.028
_refine_diff_density_max 1.702
_refine_diff_density_min -1.113
_refine_diff_density_rms 0.220
_refine_ls_extinction_method none
_refine_ls_goodness_of_fit_ref 1.094
_refine_ls_hydrogen_treatment constr
_refine_ls_matrix_type full
_refine_ls_number_parameters 587
_refine_ls_number_reflns 9533
_refine_ls_number_restraints 846
_refine_ls_restrained_S_all 1.059
_refine_ls_R_factor_all 0.1795
_refine_ls_R_factor_gt 0.0575
_refine_ls_shift/su_max 0.005
_refine_ls_shift/su_mean 0.000
_refine_ls_structure_factor_coef Fsqd
_refine_ls_weighting_details
;
 w=exp[3.0000(sin\q/\l)^2^)]/[\s^2^(Fo^2^)+(0.0300P)^2^] 
 where P=(Fo^2^+2Fc^2^)/3
;
_refine_ls_weighting_scheme calc
_refine_ls_wR_factor_gt 0.0975
_refine_ls_wR_factor_ref 0.1213
_reflns_number_gt 3599
_reflns_number_total 9533
_reflns_threshold_expression 'I > 2\s(I)'
_cod_data_source_file c7cc07712b2.cif
_cod_data_source_block 2
_cod_database_code 7120880
_shelx_shelxl_version_number 2014/7
_shelx_space_group_comment
;
The symmetry employed for this shelxl refinement is uniquely defined
by the following loop, which should always be used as a source of
symmetry information in preference to the above space-group names.
They are only intended as comments.
;
_shelx_estimated_absorpt_t_min 0.461
_shelx_estimated_absorpt_t_max 0.817
_exptl_absorpt_special_details
;
Both numerical and multi-scan corrections were applied.
;

loop_
_space_group_symop_operation_xyz
'x, y, z'
'-x+1/2, -y+1/2, z'
'-x, y+1/2, -z+1/2'
'x+1/2, -y, -z+1/2'
'-x, -y, -z'
'x-1/2, y-1/2, -z'
'x, -y-1/2, z-1/2'
'-x-1/2, y, z-1/2'

loop_
_atom_site_label
_atom_site_type_symbol
_atom_site_fract_x
_atom_site_fract_y
_atom_site_fract_z
_atom_site_U_iso_or_equiv
_atom_site_adp_type
_atom_site_occupancy
_atom_site_site_symmetry_order
_atom_site_calc_flag
_atom_site_refinement_flags_posn
_atom_site_refinement_flags_adp
_atom_site_refinement_flags_occupancy
Pt1 Pt 0.2500 0.2500 0.42661(2) 0.02074(17) Uani 1 2 d S TU P
Pt2 Pt 0.24410(4) 0.08561(3) 0.38314(2) 0.02296(14) Uani 1 1 d . U .
Pt3 Pt 0.2500 0.2500 0.31762(2) 0.02101(18) Uani 1 2 d S TU P
Ag1 Ag 0.13901(7) 0.12823(7) 0.32158(4) 0.0326(3) Uani 1 1 d . U .
O1 O 0.1790(6) 0.1625(5) 0.4186(3) 0.0273(18) Uani 1 1 d . U .
O2 O 0.3016(5) 0.1919(5) 0.3714(3) 0.0206(15) Uani 1 1 d . U .
C1 C 0.3064(9) 0.1889(8) 0.2730(4) 0.023(2) Uani 1 1 d . U .
C2 C 0.2684(9) 0.1411(8) 0.2429(4) 0.029(2) Uani 1 1 d . U .
C3 C 0.3121(10) 0.0927(9) 0.2180(5) 0.036(3) Uani 1 1 d . U .
C4 C 0.3923(11) 0.0916(10) 0.2188(5) 0.042(3) Uani 1 1 d . U .
C5 C 0.4330(10) 0.1391(9) 0.2464(5) 0.037(3) Uani 1 1 d . U .
C6 C 0.3877(9) 0.1842(8) 0.2735(4) 0.024(2) Uani 1 1 d . U .
Cl2 Cl 0.1655(2) 0.1415(2) 0.23837(12) 0.0382(10) Uani 1 1 d . U .
Cl3 Cl 0.2600(3) 0.0347(3) 0.18260(14) 0.0633(14) Uani 1 1 d . U .
Cl4 Cl 0.4450(3) 0.0336(3) 0.18509(17) 0.0682(16) Uani 1 1 d . U .
Cl5 Cl 0.5340(3) 0.1394(3) 0.24686(15) 0.0532(14) Uani 1 1 d . U .
Cl6 Cl 0.4445(2) 0.2404(3) 0.30887(10) 0.0305(9) Uani 1 1 d . U .
C7 C 0.3084(9) 0.1897(8) 0.4741(4) 0.021(2) Uani 1 1 d . U .
C8 C 0.2664(9) 0.1500(9) 0.5050(4) 0.038(3) Uani 1 1 d . U .
C9 C 0.3104(10) 0.0999(10) 0.5319(5) 0.040(4) Uani 1 1 d . U .
C10 C 0.3905(11) 0.0954(10) 0.5303(5) 0.043(4) Uani 1 1 d . U .
C11 C 0.4326(10) 0.1359(9) 0.4992(5) 0.038(3) Uani 1 1 d . U .
C12 C 0.3924(9) 0.1828(8) 0.4706(4) 0.028(3) Uani 1 1 d . U .
Cl8 Cl 0.1683(2) 0.1544(2) 0.51269(12) 0.0387(10) Uani 1 1 d . U .
Cl9 Cl 0.2587(3) 0.0464(3) 0.56860(14) 0.0644(14) Uani 1 1 d . U .
Cl10 Cl 0.4423(3) 0.0391(3) 0.56481(16) 0.0626(16) Uani 1 1 d . U .
Cl11 Cl 0.5340(3) 0.1327(3) 0.49766(15) 0.0540(13) Uani 1 1 d . U .
Cl12 Cl 0.4473(2) 0.2309(2) 0.43345(11) 0.0286(10) Uani 1 1 d . U .
C13 C 0.3051(9) 0.0173(8) 0.3428(5) 0.029(2) Uani 1 1 d . U .
C14 C 0.2677(9) -0.0319(8) 0.3141(5) 0.034(3) Uani 1 1 d . U .
C15 C 0.3092(10) -0.0796(10) 0.2867(5) 0.038(3) Uani 1 1 d . U .
C16 C 0.3924(10) -0.0805(10) 0.2887(5) 0.040(3) Uani 1 1 d . U .
C17 C 0.4311(9) -0.0316(9) 0.3170(5) 0.033(3) Uani 1 1 d . U .
C18 C 0.3852(9) 0.0158(8) 0.3439(4) 0.024(2) Uani 1 1 d . U .
Cl14 Cl 0.1650(3) -0.0316(2) 0.30803(13) 0.0418(11) Uani 1 1 d . U .
Cl15 Cl 0.2613(3) -0.1396(3) 0.25304(14) 0.0612(14) Uani 1 1 d . U .
Cl16 Cl 0.4461(3) -0.1402(3) 0.25743(16) 0.0571(15) Uani 1 1 d . U .
Cl17 Cl 0.5330(3) -0.0300(3) 0.31789(15) 0.0445(11) Uani 1 1 d . U .
Cl18 Cl 0.4391(2) 0.0739(2) 0.37771(13) 0.0317(10) Uani 1 1 d . U .
C19 C 0.1824(9) 0.0062(8) 0.4089(5) 0.029(2) Uani 1 1 d . U .
C20 C 0.0991(9) 0.0034(9) 0.4114(5) 0.029(3) Uani 1 1 d . U .
C21 C 0.0552(10) -0.0423(10) 0.4385(5) 0.038(3) Uani 1 1 d . U .
C22 C 0.0944(11) -0.0913(10) 0.4655(5) 0.044(4) Uani 1 1 d . U .
C23 C 0.1755(10) -0.0942(9) 0.4664(5) 0.039(3) Uani 1 1 d . U .
C24 C 0.2188(10) -0.0454(10) 0.4393(5) 0.040(4) Uani 1 1 d . U .
Cl20 Cl 0.0435(2) 0.0685(2) 0.38192(13) 0.0306(9) Uani 1 1 d . U .
Cl21 Cl -0.0463(3) -0.0388(3) 0.43907(16) 0.0551(15) Uani 1 1 d . U .
Cl22 Cl 0.0421(3) -0.1510(3) 0.49776(18) 0.0697(18) Uani 1 1 d . U .
Cl23 Cl 0.2266(3) -0.1520(3) 0.49988(16) 0.0663(16) Uani 1 1 d . U .
Cl24 Cl 0.3217(3) -0.0429(3) 0.44300(14) 0.0453(12) Uani 1 1 d . U .
C25 C 0.6430(11) 0.1685(13) 0.3502(7) 0.067(5) Uani 1 1 d . U .
H25 H 0.6414 0.1230 0.3346 0.080 Uiso 1 1 calc R U .
C26 C 0.6417(10) 0.2381(12) 0.3280(6) 0.061(4) Uani 1 1 d . U .
H26 H 0.6448 0.2401 0.2974 0.073 Uiso 1 1 calc R U .
C27 C 0.6357(12) 0.3028(13) 0.3524(7) 0.072(6) Uani 1 1 d . U .
H27 H 0.6313 0.3489 0.3377 0.087 Uiso 1 1 calc R U .
C28 C 0.6358(11) 0.3035(13) 0.3932(7) 0.065(5) Uani 1 1 d . U .
H28 H 0.6317 0.3483 0.4093 0.078 Uiso 1 1 calc R U .
C29 C 0.6426(11) 0.2322(12) 0.4137(7) 0.062(5) Uani 1 1 d . U .
H29 H 0.6444 0.2299 0.4443 0.075 Uiso 1 1 calc R U .
C30 C 0.6464(11) 0.1688(13) 0.3911(7) 0.063(5) Uani 1 1 d . U .
H30 H 0.6519 0.1230 0.4061 0.076 Uiso 1 1 calc R U .
O1W O 0.285(3) 0.243(4) 0.6331(17) 0.059(7) Uani 0.2 1 d . U P
O2W O 0.351(4) 0.261(4) 0.6284(18) 0.059(7) Uani 0.2 1 d . U P
O3W O 0.401(5) 0.239(4) 0.622(2) 0.060(7) Uani 0.2 1 d . U P
O4W O 0.448(4) 0.257(4) 0.637(2) 0.060(6) Uani 0.2 1 d . U P
O5W O 0.478(4) 0.236(4) 0.617(2) 0.060(7) Uani 0.2 1 d . U P
O6W O 0.532(5) 0.264(4) 0.630(2) 0.060(7) Uani 0.2 1 d . U P
O7W O 0.577(5) 0.241(4) 0.625(2) 0.061(7) Uani 0.2 1 d . U P
O8W O 0.623(5) 0.263(4) 0.625(2) 0.061(7) Uani 0.2 1 d . U P
O9W O 0.678(5) 0.227(3) 0.630(2) 0.061(7) Uani 0.2 1 d . U P
O10W O 0.723(3) 0.255(5) 0.6240(17) 0.060(7) Uani 0.2 1 d . U P

loop_
_atom_site_aniso_label
_atom_site_aniso_U_11
_atom_site_aniso_U_22
_atom_site_aniso_U_33
_atom_site_aniso_U_23
_atom_site_aniso_U_13
_atom_site_aniso_U_12
Pt1 0.0232(4) 0.0253(4) 0.0137(3) 0.000 0.000 0.0014(6)
Pt2 0.0257(3) 0.0258(3) 0.0173(3) 0.00005(19) -0.0021(3) 0.0006(4)
Pt3 0.0241(5) 0.0263(4) 0.0126(4) 0.000 0.000 0.0006(5)
Ag1 0.0334(7) 0.0418(7) 0.0225(6) 0.0056(5) -0.0054(5) -0.0030(6)
O1 0.032(4) 0.032(3) 0.018(4) 0.000(3) -0.003(3) 0.001(3)
O2 0.030(3) 0.024(3) 0.008(3) 0.000(2) -0.003(2) 0.004(2)
C1 0.035(3) 0.021(4) 0.012(3) 0.004(3) 0.002(2) 0.003(2)
C2 0.041(3) 0.029(5) 0.018(4) -0.003(4) 0.002(2) -0.001(3)
C3 0.053(3) 0.035(5) 0.021(5) -0.004(5) 0.009(3) 0.004(3)
C4 0.053(3) 0.043(6) 0.030(6) -0.006(5) 0.011(3) 0.005(3)
C5 0.043(3) 0.041(6) 0.027(5) -0.003(5) 0.011(3) 0.009(3)
C6 0.034(3) 0.025(5) 0.012(4) 0.008(4) 0.005(2) 0.003(3)
Cl2 0.040(2) 0.050(3) 0.024(2) -0.0081(16) -0.0022(15) -0.0053(19)
Cl3 0.082(4) 0.063(3) 0.045(2) -0.030(2) 0.007(3) -0.006(3)
Cl4 0.078(4) 0.072(4) 0.054(3) -0.028(3) 0.022(3) 0.015(3)
Cl5 0.039(2) 0.066(4) 0.054(3) -0.010(2) 0.0153(19) 0.014(2)
Cl6 0.030(2) 0.036(3) 0.0262(19) 0.0022(17) 0.0058(13) -0.001(2)
C7 0.035(3) 0.018(5) 0.009(3) -0.005(3) -0.004(2) 0.004(3)
C8 0.040(3) 0.049(6) 0.025(5) 0.017(5) 0.000(3) 0.003(3)
C9 0.049(3) 0.046(7) 0.025(6) 0.014(5) -0.004(3) 0.006(3)
C10 0.050(3) 0.050(7) 0.029(5) 0.010(6) -0.005(3) 0.008(3)
C11 0.042(3) 0.045(7) 0.028(5) 0.007(5) -0.006(3) 0.011(3)
C12 0.035(3) 0.031(6) 0.019(4) -0.002(4) -0.004(2) 0.005(3)
Cl8 0.039(2) 0.052(3) 0.026(2) 0.0076(18) 0.0055(15) 0.000(2)
Cl9 0.071(3) 0.076(3) 0.046(2) 0.041(2) 0.003(3) 0.002(3)
Cl10 0.071(4) 0.067(4) 0.050(3) 0.026(3) -0.018(2) 0.012(3)
Cl11 0.041(2) 0.068(4) 0.053(3) 0.013(3) -0.0118(19) 0.015(2)
Cl12 0.027(2) 0.033(3) 0.0249(19) -0.0011(14) -0.0055(14) 0.0027(16)
C13 0.034(3) 0.028(4) 0.025(4) -0.004(3) -0.002(2) 0.002(2)
C14 0.036(3) 0.036(5) 0.030(5) -0.009(5) -0.004(3) 0.001(3)
C15 0.042(3) 0.038(6) 0.035(6) -0.011(5) -0.001(3) 0.003(3)
C16 0.041(3) 0.041(6) 0.037(6) -0.010(5) 0.000(3) 0.006(3)
C17 0.038(3) 0.032(5) 0.028(5) 0.000(5) 0.000(3) 0.007(3)
C18 0.033(3) 0.022(5) 0.019(4) 0.007(4) -0.001(2) 0.003(2)
Cl14 0.036(2) 0.050(3) 0.040(3) -0.0124(18) -0.0086(16) -0.002(2)
Cl15 0.064(3) 0.060(3) 0.060(3) -0.037(2) -0.007(2) -0.003(3)
Cl16 0.054(3) 0.062(3) 0.055(3) -0.029(3) 0.004(2) 0.018(3)
Cl17 0.036(2) 0.051(3) 0.047(3) -0.012(2) 0.0019(19) 0.011(2)
Cl18 0.034(2) 0.034(2) 0.027(2) 0.0001(17) -0.0035(17) 0.0008(18)
C19 0.032(3) 0.030(4) 0.025(4) 0.002(3) -0.003(2) -0.002(2)
C20 0.030(3) 0.035(5) 0.022(5) 0.005(4) -0.003(2) -0.003(3)
C21 0.040(3) 0.043(6) 0.033(6) 0.010(5) 0.000(3) -0.009(3)
C22 0.047(3) 0.047(6) 0.038(7) 0.016(6) -0.002(3) -0.007(3)
C23 0.047(3) 0.036(6) 0.034(6) 0.010(5) -0.003(3) -0.006(3)
C24 0.038(3) 0.043(6) 0.039(7) 0.017(6) -0.006(3) -0.003(3)
Cl20 0.0297(19) 0.036(2) 0.026(2) 0.0046(16) -0.0051(16) -0.0027(17)
Cl21 0.038(3) 0.078(4) 0.049(3) 0.023(3) 0.0044(19) -0.013(2)
Cl22 0.065(3) 0.078(4) 0.067(4) 0.041(3) -0.001(3) -0.021(3)
Cl23 0.067(4) 0.068(3) 0.064(3) 0.038(3) -0.009(2) 0.003(3)
Cl24 0.040(2) 0.057(3) 0.039(3) 0.017(2) -0.0085(17) 0.002(2)
C25 0.056(13) 0.084(10) 0.061(7) -0.001(6) -0.010(7) -0.003(7)
C26 0.038(11) 0.085(10) 0.059(7) -0.002(6) -0.004(6) 0.000(9)
C27 0.081(16) 0.082(10) 0.054(7) 0.002(6) 0.004(8) -0.002(7)
C28 0.059(14) 0.083(10) 0.053(7) 0.002(6) 0.005(8) -0.009(7)
C29 0.045(12) 0.083(10) 0.058(7) 0.003(6) -0.005(6) -0.014(8)
C30 0.042(12) 0.086(10) 0.062(7) 0.001(6) -0.009(7) -0.010(7)
O1W 0.061(7) 0.056(10) 0.061(10) 0.000(7) 0.000(4) 0.001(4)
O2W 0.061(7) 0.058(8) 0.058(9) 0.000(6) 0.000(4) 0.001(4)
O3W 0.061(7) 0.058(8) 0.059(8) 0.000(5) 0.000(4) 0.001(4)
O4W 0.062(7) 0.059(8) 0.060(7) -0.001(5) 0.000(4) 0.001(4)
O5W 0.062(7) 0.060(8) 0.060(8) -0.001(5) 0.000(4) 0.001(4)
O6W 0.062(7) 0.060(8) 0.060(8) 0.000(5) -0.001(4) 0.001(4)
O7W 0.062(7) 0.060(8) 0.060(8) 0.001(5) 0.000(4) 0.001(4)
O8W 0.062(7) 0.060(8) 0.061(9) 0.001(5) 0.000(4) 0.001(4)
O9W 0.062(7) 0.060(8) 0.060(9) 0.002(5) 0.000(4) 0.001(4)
O10W 0.062(7) 0.060(9) 0.058(10) 0.001(6) -0.001(4) 0.001(4)

loop_
_atom_type_symbol
_atom_type_description
_atom_type_scat_dispersion_real
_atom_type_scat_dispersion_imag
_atom_type_scat_source
C C 0.0033 0.0016 'International Tables Vol C Tables 4.2.6.8 and 6.1.1.4'
H H 0.0000 0.0000 'International Tables Vol C Tables 4.2.6.8 and 6.1.1.4'
O O 0.0106 0.0060 'International Tables Vol C Tables 4.2.6.8 and 6.1.1.4'
Cl Cl 0.1484 0.1585 'International Tables Vol C Tables 4.2.6.8 and 6.1.1.4'
Ag Ag -0.8971 1.1015 'International Tables Vol C Tables 4.2.6.8 and 6.1.1.4'
Pt Pt -1.7033 8.3905 'International Tables Vol C Tables 4.2.6.8 and 6.1.1.4'

loop_
_geom_angle_atom_site_label_1
_geom_angle_atom_site_label_2
_geom_angle_atom_site_label_3
_geom_angle
_geom_angle_site_symmetry_1
_geom_angle_site_symmetry_3
O1 Pt1 O1 165.6(5) 2 .
O1 Pt1 C7 102.5(5) 2 .
O1 Pt1 C7 87.8(5) . .
O1 Pt1 C7 87.8(5) 2 2
O1 Pt1 C7 102.5(5) . 2
C7 Pt1 C7 89.8(7) . 2
O1 Pt1 O2 92.3(4) 2 .
O1 Pt1 O2 76.3(4) . .
C7 Pt1 O2 96.6(4) . .
C7 Pt1 O2 173.4(4) 2 .
O1 Pt1 O2 76.3(4) 2 2
O1 Pt1 O2 92.3(4) . 2
C7 Pt1 O2 173.4(4) . 2
C7 Pt1 O2 96.6(4) 2 2
O2 Pt1 O2 77.0(4) . 2
C19 Pt2 C13 94.6(6) . .
C19 Pt2 O1 89.4(5) . .
C13 Pt2 O1 173.8(5) . .
C19 Pt2 O2 162.9(5) . .
C13 Pt2 O2 101.7(5) . .
O1 Pt2 O2 74.9(4) . .
C19 Pt2 Ag1 98.5(4) . .
C13 Pt2 Ag1 94.0(4) . .
O1 Pt2 Ag1 80.7(2) . .
O2 Pt2 Ag1 85.8(2) . .
C1 Pt3 C1 92.8(8) 2 .
C1 Pt3 O2 94.4(4) 2 2
C1 Pt3 O2 172.7(5) . 2
C1 Pt3 O2 172.7(5) 2 .
C1 Pt3 O2 94.4(4) . .
O2 Pt3 O2 78.4(5) 2 .
C1 Pt3 Ag1 97.9(4) 2 .
C1 Pt3 Ag1 85.5(4) . .
O2 Pt3 Ag1 94.2(2) 2 .
O2 Pt3 Ag1 82.0(2) . .
C1 Pt3 Ag1 85.5(4) 2 2
C1 Pt3 Ag1 97.9(4) . 2
O2 Pt3 Ag1 82.0(2) 2 2
O2 Pt3 Ag1 94.2(2) . 2
Ag1 Pt3 Ag1 175.12(5) . 2
Cl2 Ag1 Cl20 145.06(13) . .
Cl2 Ag1 Pt2 127.16(10) . .
Cl20 Ag1 Pt2 77.89(9) . .
Cl2 Ag1 Cl6 82.52(12) . 2
Cl20 Ag1 Cl6 97.70(12) . 2
Pt2 Ag1 Cl6 132.12(8) . 2
Cl2 Ag1 Pt3 77.21(9) . .
Cl20 Ag1 Pt3 136.15(10) . .
Pt2 Ag1 Pt3 79.65(3) . .
Cl6 Ag1 Pt3 71.18(9) 2 .
Pt1 O1 Pt2 105.9(4) . .
Pt3 O2 Pt2 112.1(4) . .
Pt3 O2 Pt1 102.3(4) . .
Pt2 O2 Pt1 96.4(3) . .
C6 C1 C2 114.9(13) . .
C6 C1 Pt3 119.9(11) . .
C2 C1 Pt3 124.7(11) . .
C3 C2 C1 120.6(14) . .
C3 C2 Cl2 119.4(12) . .
C1 C2 Cl2 120.0(11) . .
C4 C3 C2 122.2(16) . .
C4 C3 Cl3 120.4(13) . .
C2 C3 Cl3 117.3(13) . .
C3 C4 C5 119.8(16) . .
C3 C4 Cl4 120.8(14) . .
C5 C4 Cl4 119.3(14) . .
C4 C5 C6 117.1(15) . .
C4 C5 Cl5 120.1(12) . .
C6 C5 Cl5 122.7(13) . .
C1 C6 C5 125.1(14) . .
C1 C6 Cl6 120.8(11) . .
C5 C6 Cl6 114.0(12) . .
C2 Cl2 Ag1 95.2(4) . .
C6 Cl6 Ag1 107.3(5) . 2
C8 C7 C12 120.9(13) . .
C8 C7 Pt1 121.0(11) . .
C12 C7 Pt1 117.6(10) . .
C7 C8 C9 117.5(14) . .
C7 C8 Cl8 125.2(11) . .
C9 C8 Cl8 117.3(12) . .
C10 C9 C8 122.0(15) . .
C10 C9 Cl9 119.7(13) . .
C8 C9 Cl9 118.2(13) . .
C9 C10 C11 120.1(15) . .
C9 C10 Cl10 121.3(13) . .
C11 C10 Cl10 118.6(14) . .
C12 C11 C10 120.2(15) . .
C12 C11 Cl11 119.1(13) . .
C10 C11 Cl11 120.5(12) . .
C11 C12 C7 119.0(14) . .
C11 C12 Cl12 117.9(12) . .
C7 C12 Cl12 123.0(11) . .
C18 C13 C14 116.9(14) . .
C18 C13 Pt2 120.2(11) . .
C14 C13 Pt2 122.9(11) . .
C15 C14 C13 123.2(14) . .
C15 C14 Cl14 115.8(11) . .
C13 C14 Cl14 120.9(11) . .
C14 C15 C16 118.7(15) . .
C14 C15 Cl15 121.5(12) . .
C16 C15 Cl15 119.6(13) . .
C17 C16 C15 119.0(15) . .
C17 C16 Cl16 120.2(13) . .
C15 C16 Cl16 120.8(13) . .
C16 C17 C18 119.3(14) . .
C16 C17 Cl17 119.0(12) . .
C18 C17 Cl17 121.7(12) . .
C13 C18 C17 122.8(14) . .
C13 C18 Cl18 121.8(12) . .
C17 C18 Cl18 115.4(11) . .
C20 C19 C24 111.3(14) . .
C20 C19 Pt2 125.7(12) . .
C24 C19 Pt2 120.6(11) . .
C21 C20 C19 125.9(15) . .
C21 C20 Cl20 115.1(12) . .
C19 C20 Cl20 118.8(12) . .
C22 C21 C20 119.2(16) . .
C22 C21 Cl21 119.6(13) . .
C20 C21 Cl21 121.2(13) . .
C23 C22 C21 120.9(16) . .
C23 C22 Cl22 118.6(13) . .
C21 C22 Cl22 120.5(14) . .
C22 C23 C24 118.6(15) . .
C22 C23 Cl23 122.8(13) . .
C24 C23 Cl23 118.5(13) . .
C23 C24 C19 124.0(15) . .
C23 C24 Cl24 119.4(13) . .
C19 C24 Cl24 116.5(12) . .
C20 Cl20 Ag1 107.9(5) . .
C30 C25 C26 118(2) . .
C30 C25 H25 120.8 . .
C26 C25 H25 120.8 . .
C27 C26 C25 118(2) . .
C27 C26 H26 120.9 . .
C25 C26 H26 120.9 . .
C28 C27 C26 123(2) . .
C28 C27 H27 118.3 . .
C26 C27 H27 118.3 . .
C27 C28 C29 116(2) . .
C27 C28 H28 122.1 . .
C29 C28 H28 122.1 . .
C30 C29 C28 122(2) . .
C30 C29 H29 118.9 . .
C28 C29 H29 118.9 . .
C25 C30 C29 122(2) . .
C25 C30 H30 119.2 . .
C29 C30 H30 119.2 . .
O2W O1W O1W 151(10) . 2
O3W O2W O1W 140(9) . .
O3W O2W O4W 31(6) . .
O1W O2W O4W 155(6) . .
O2W O3W O4W 120(10) . .
O2W O3W O5W 158(9) . .
O4W O3W O5W 43(5) . .
O5W O4W O3W 89(9) . .
O5W O4W O6W 52(6) . .
O3W O4W O6W 140(9) . .
O5W O4W O2W 117(8) . .
O3W O4W O2W 29(5) . .
O6W O4W O2W 160(6) . .
O4W O5W O6W 90(9) . .
O4W O5W O3W 48(6) . .
O6W O5W O3W 137(8) . .
O4W O5W O7W 115(9) . .
O6W O5W O7W 28(5) . .
O3W O5W O7W 162(7) . .
O7W O6W O5W 115(10) . .
O7W O6W O4W 148(10) . .
O5W O6W O4W 39(5) . .
O7W O6W O8W 28(6) . .
O5W O6W O8W 140(8) . .
O4W O6W O8W 174(6) . .
O8W O7W O6W 124(10) . .
O8W O7W O5W 155(9) . .
O6W O7W O5W 37(6) . .
O8W O7W O9W 35(6) . .
O6W O7W O9W 155(9) . .
O5W O7W O9W 168(6) . .
O7W O8W O9W 118(10) . .
O7W O8W O6W 28(6) . .
O9W O8W O6W 143(8) . .
O7W O8W O10W 148(9) . .
O9W O8W O10W 31(5) . .
O6W O8W O10W 174(6) . .
O10W O9W O8W 110(9) . .
O10W O9W O10W 23(8) . 2_655
O8W O9W O10W 133(7) . 2_655
O10W O9W O7W 135(9) . .
O8W O9W O7W 26(4) . .
O10W O9W O7W 158(6) 2_655 .
O10W O10W O9W 134(10) 2_655 .
O10W O10W O8W 173(10) 2_655 .
O9W O10W O8W 39(5) . .
O10W O10W O9W 23(9) 2_655 2_655
O9W O10W O9W 151(9) . 2_655
O8W O10W O9W 163(6) . 2_655

loop_
_geom_bond_atom_site_label_1
_geom_bond_atom_site_label_2
_geom_bond_distance
_geom_bond_site_symmetry_2
Pt1 O1 1.994(10) 2
Pt1 O1 1.994(10) .
Pt1 C7 2.077(13) .
Pt1 C7 2.077(13) 2
Pt1 O2 2.187(8) .
Pt1 O2 2.187(8) 2
Pt2 C19 1.941(15) .
Pt2 C13 2.033(15) .
Pt2 O1 2.080(10) .
Pt2 O2 2.175(9) .
Pt2 Ag1 2.7163(13) .
Pt3 C1 2.008(14) 2
Pt3 C1 2.008(14) .
Pt3 O2 2.154(8) 2
Pt3 O2 2.154(8) .
Pt3 Ag1 2.8855(12) .
Pt3 Ag1 2.8856(12) 2
Ag1 Cl2 2.630(4) .
Ag1 Cl20 2.694(4) .
Ag1 Cl6 2.781(5) 2
C1 C6 1.374(19) .
C1 C2 1.422(18) .
C2 C3 1.379(19) .
C2 Cl2 1.742(16) .
C3 C4 1.35(2) .
C3 Cl3 1.751(16) .
C4 C5 1.39(2) .
C4 Cl4 1.725(16) .
C5 C6 1.398(19) .
C5 Cl5 1.704(17) .
C6 Cl6 1.773(15) .
Cl6 Ag1 2.781(4) 2
C7 C8 1.391(18) .
C7 C12 1.43(2) .
C8 C9 1.435(19) .
C8 Cl8 1.675(16) .
C9 C10 1.36(2) .
C9 Cl9 1.726(16) .
C10 C11 1.40(2) .
C10 Cl10 1.713(16) .
C11 C12 1.401(19) .
C11 Cl11 1.712(17) .
C12 Cl12 1.713(15) .
C13 C18 1.352(19) .
C13 C14 1.405(19) .
C14 C15 1.40(2) .
C14 Cl14 1.745(16) .
C15 C16 1.41(2) .
C15 Cl15 1.706(16) .
C16 C17 1.40(2) .
C16 Cl16 1.708(16) .
C17 C18 1.422(19) .
C17 Cl17 1.721(16) .
C18 Cl18 1.737(15) .
C19 C20 1.41(2) .
C19 C24 1.46(2) .
C20 C21 1.39(2) .
C20 Cl20 1.758(15) .
C21 C22 1.38(2) .
C21 Cl21 1.714(18) .
C22 C23 1.37(2) .
C22 Cl22 1.714(16) .
C23 C24 1.42(2) .
C23 Cl23 1.704(16) .
C24 Cl24 1.741(18) .
C25 C30 1.27(2) .
C25 C26 1.43(3) .
C25 H25 0.9500 .
C26 C27 1.39(3) .
C26 H26 0.9500 .
C27 C28 1.27(3) .
C27 H27 0.9500 .
C28 C29 1.44(3) .
C28 H28 0.9500 .
C29 C30 1.34(3) .
C29 H29 0.9500 .
C30 H30 0.9500 .
O1W O2W 1.17(7) .
O1W O1W 1.20(11) 2
O2W O3W 0.94(7) .
O2W O4W 1.67(9) .
O3W O4W 0.98(7) .
O3W O5W 1.32(10) .
O4W O5W 0.90(7) .
O4W O6W 1.43(10) .
O5W O6W 1.12(8) .
O5W O7W 1.70(10) .
O6W O7W 0.88(7) .
O6W O8W 1.55(10) .
O7W O8W 0.87(7) .
O7W O9W 1.72(10) .
O8W O9W 1.13(7) .
O8W O10W 1.69(10) .
O9W O10W 0.93(8) .
O9W O10W 1.71(11) 2_655
O10W O10W 0.92(10) 2_655
O10W O9W 1.71(11) 2_655

loop_
_geom_torsion_atom_site_label_1
_geom_torsion_atom_site_label_2
_geom_torsion_atom_site_label_3
_geom_torsion_atom_site_label_4
_geom_torsion
_geom_torsion_site_symmetry_4
C6 C1 C2 C3 2(2) .
Pt3 C1 C2 C3 -169.9(11) .
C6 C1 C2 Cl2 -179.5(10) .
Pt3 C1 C2 Cl2 8.4(17) .
C1 C2 C3 C4 -4(2) .
Cl2 C2 C3 C4 177.4(13) .
C1 C2 C3 Cl3 178.8(11) .
Cl2 C2 C3 Cl3 0.5(17) .
C2 C3 C4 C5 2(3) .
Cl3 C3 C4 C5 178.6(12) .
C2 C3 C4 Cl4 -176.7(12) .
Cl3 C3 C4 Cl4 0(2) .
C3 C4 C5 C6 3(2) .
Cl4 C4 C5 C6 -179.0(12) .
C3 C4 C5 Cl5 -178.7(13) .
Cl4 C4 C5 Cl5 0(2) .
C2 C1 C6 C5 2(2) .
Pt3 C1 C6 C5 174.8(11) .
C2 C1 C6 Cl6 179.6(9) .
Pt3 C1 C6 Cl6 -7.9(16) .
C4 C5 C6 C1 -5(2) .
Cl5 C5 C6 C1 176.6(12) .
C4 C5 C6 Cl6 177.9(12) .
Cl5 C5 C6 Cl6 -0.9(18) .
C3 C2 Cl2 Ag1 128.5(12) .
C1 C2 Cl2 Ag1 -49.8(11) .
C1 C6 Cl6 Ag1 -30.1(12) 2
C5 C6 Cl6 Ag1 147.5(10) 2
C12 C7 C8 C9 -3(2) .
Pt1 C7 C8 C9 169.5(11) .
C12 C7 C8 Cl8 179.1(12) .
Pt1 C7 C8 Cl8 -9(2) .
C7 C8 C9 C10 6(3) .
Cl8 C8 C9 C10 -175.8(15) .
C7 C8 C9 Cl9 -176.5(12) .
Cl8 C8 C9 Cl9 1.9(19) .
C8 C9 C10 C11 -5(3) .
Cl9 C9 C10 C11 176.9(13) .
C8 C9 C10 Cl10 176.2(13) .
Cl9 C9 C10 Cl10 -1(2) .
C9 C10 C11 C12 2(3) .
Cl10 C10 C11 C12 -179.7(13) .
C9 C10 C11 Cl11 178.3(14) .
Cl10 C10 C11 Cl11 -3(2) .
C10 C11 C12 C7 1(2) .
Cl11 C11 C12 C7 -175.4(11) .
C10 C11 C12 Cl12 179.9(13) .
Cl11 C11 C12 Cl12 3.4(19) .
C8 C7 C12 C11 -1(2) .
Pt1 C7 C12 C11 -173.0(11) .
C8 C7 C12 Cl12 -179.3(11) .
Pt1 C7 C12 Cl12 8.3(17) .
C18 C13 C14 C15 -2(2) .
Pt2 C13 C14 C15 -179.2(12) .
C18 C13 C14 Cl14 -176.7(11) .
Pt2 C13 C14 Cl14 5.7(19) .
C13 C14 C15 C16 2(3) .
Cl14 C14 C15 C16 177.5(13) .
C13 C14 C15 Cl15 178.8(13) .
Cl14 C14 C15 Cl15 -5.8(19) .
C14 C15 C16 C17 -2(3) .
Cl15 C15 C16 C17 -179.0(12) .
C14 C15 C16 Cl16 177.4(12) .
Cl15 C15 C16 Cl16 1(2) .
C15 C16 C17 C18 2(2) .
Cl16 C16 C17 C18 -177.8(12) .
C15 C16 C17 Cl17 -177.4(13) .
Cl16 C16 C17 Cl17 3(2) .
C14 C13 C18 C17 1(2) .
Pt2 C13 C18 C17 178.9(11) .
C14 C13 C18 Cl18 179.8(11) .
Pt2 C13 C18 Cl18 -2.5(18) .
C16 C17 C18 C13 -1(2) .
Cl17 C17 C18 C13 177.8(12) .
C16 C17 C18 Cl18 179.9(12) .
Cl17 C17 C18 Cl18 -0.8(17) .
C24 C19 C20 C21 -1(2) .
Pt2 C19 C20 C21 -163.0(13) .
C24 C19 C20 Cl20 173.0(11) .
Pt2 C19 C20 Cl20 10.7(19) .
C19 C20 C21 C22 -1(3) .
Cl20 C20 C21 C22 -175.0(14) .
C19 C20 C21 Cl21 178.7(13) .
Cl20 C20 C21 Cl21 4.7(19) .
C20 C21 C22 C23 1(3) .
Cl21 C21 C22 C23 -178.5(14) .
C20 C21 C22 Cl22 -177.5(13) .
Cl21 C21 C22 Cl22 3(2) .
C21 C22 C23 C24 0(3) .
Cl22 C22 C23 C24 179.3(13) .
C21 C22 C23 Cl23 178.5(13) .
Cl22 C22 C23 Cl23 -3(2) .
C22 C23 C24 C19 -2(3) .
Cl23 C23 C24 C19 179.4(13) .
C22 C23 C24 Cl24 175.0(14) .
Cl23 C23 C24 Cl24 -3(2) .
C20 C19 C24 C23 3(2) .
Pt2 C19 C24 C23 165.9(14) .
C20 C19 C24 Cl24 -175.0(12) .
Pt2 C19 C24 Cl24 -11.7(19) .
C21 C20 Cl20 Ag1 -168.5(11) .
C19 C20 Cl20 Ag1 17.1(14) .
C30 C25 C26 C27 -7(3) .
C25 C26 C27 C28 4(3) .
C26 C27 C28 C29 0(3) .
C27 C28 C29 C30 -2(3) .
C26 C25 C30 C29 5(3) .
C28 C29 C30 C25 -1(3) .
